data_7717242
loop_
_publ_author_name
'Dwivedi, Khilesh C.'
'Sabharwal, Gazal'
'Kote, Basvaraj S.'
'Balakrishna, Maravanji S.'

_publ_section_title
;
 Ni<sup>II</sup>, Pd<sup>II</sup> and Pt<sup>II</sup> pincer complexes of
 2-(diphenylphosphanyl)-<i>N</i>-(2-(diphenyl-phosphanyl)benzyl)benzamide:
 synthesis, reactivity and catalytic studies.
;
_journal_issue 45
_journal_name_full 'Dalton transactions (Cambridge, England : 2003)'
_journal_page_first 18321
_journal_page_last 18329
_journal_paper_doi 10.1039/d4dt02611j
_journal_volume 53
_journal_year 2024
_chemical_formula_moiety 'C38 H30 Cl N O P2 Pt, 2(C H2 Cl2)'
_chemical_formula_sum 'C40 H34 Cl5 N O P2 Pt'
_chemical_formula_weight 978.96
_space_group_crystal_system triclinic
_space_group_IT_number 2
_space_group_name_Hall '-P 1'
_space_group_name_H-M_alt 'P -1'
_atom_sites_solution_hydrogens geom
_atom_sites_solution_primary dual
_audit_creation_date 2024-04-25
_audit_creation_method
;
Olex2 1.5
(compiled 2024.02.16 svn.r378c4104 for OlexSys, GUI svn.r6928)
;
_audit_update_record
;
2024-06-13 deposited with the CCDC.	2024-10-18 downloaded from the CCDC.
;
_cell_angle_alpha 77.265(3)
_cell_angle_beta 76.671(4)
_cell_angle_gamma 60.608(3)
_cell_formula_units_Z 2
_cell_length_a 12.6563(14)
_cell_length_b 12.8000(14)
_cell_length_c 13.8746(14)
_cell_measurement_reflns_used 9872
_cell_measurement_temperature 105(2)
_cell_measurement_theta_max 28.33
_cell_measurement_theta_min 3.14
_cell_volume 1890.3(4)
_computing_cell_refinement 'SAINT V8.40A (Bruker, 2019)'
_computing_data_reduction 'SAINT V8.40A (Bruker, 2019)'
_computing_molecular_graphics 'Olex2 1.5 (Dolomanov et al., 2009)'
_computing_publication_material 'Olex2 1.5 (Dolomanov et al., 2009)'
_computing_structure_refinement 'SHELXL 2018/3 (Sheldrick, 2015)'
_computing_structure_solution 'SHELXT 2018/2 (Sheldrick, 2018)'
_diffrn_ambient_temperature 105.00
_diffrn_measured_fraction_theta_full 0.997
_diffrn_measured_fraction_theta_max 0.997
_diffrn_measurement_device_type 'Bruker APEX-II CCD'
_diffrn_measurement_method '\f and \w scans'
_diffrn_radiation_type MoK\a
_diffrn_radiation_wavelength 0.71073
_diffrn_reflns_av_R_equivalents 0.0433
_diffrn_reflns_av_unetI/netI 0.0173
_diffrn_reflns_Laue_measured_fraction_full 0.997
_diffrn_reflns_Laue_measured_fraction_max 0.997
_diffrn_reflns_limit_h_max 15
_diffrn_reflns_limit_h_min -15
_diffrn_reflns_limit_k_max 15
_diffrn_reflns_limit_k_min -15
_diffrn_reflns_limit_l_max 16
_diffrn_reflns_limit_l_min -16
_diffrn_reflns_number 78790
_diffrn_reflns_point_group_measured_fraction_full 0.997
_diffrn_reflns_point_group_measured_fraction_max 0.997
_diffrn_reflns_theta_full 25.000
_diffrn_reflns_theta_max 25.000
_diffrn_reflns_theta_min 2.231
_diffrn_source_current 1.4
_diffrn_source_power 0.07
_diffrn_source_voltage 50.0
_diffrn_standards_number 0
_exptl_absorpt_coefficient_mu 4.184
_exptl_absorpt_correction_T_max 0.7457
_exptl_absorpt_correction_T_min 0.5690
_exptl_absorpt_correction_type none
_exptl_absorpt_process_details
;
SADABS-2016/2 (Bruker,2016/2) was used for absorption correction.
wR2(int) was 0.1142 before and 0.0605 after correction.
The Ratio of minimum to maximum transmission is 0.7630.
The \l/2 correction factor is Not present.
;
_exptl_crystal_colour colourless
_exptl_crystal_colour_primary colourless
_exptl_crystal_density_diffrn 1.720
_exptl_crystal_description block
_exptl_crystal_F_000 964
_exptl_crystal_size_max 0.104
_exptl_crystal_size_mid 0.059
_exptl_crystal_size_min 0.045
_refine_diff_density_max 2.245
_refine_diff_density_min -0.706
_refine_diff_density_rms 0.077
_refine_ls_extinction_method none
_refine_ls_goodness_of_fit_ref 1.061
_refine_ls_hydrogen_treatment constr
_refine_ls_matrix_type full
_refine_ls_number_parameters 460
_refine_ls_number_reflns 6633
_refine_ls_number_restraints 0
_refine_ls_restrained_S_all 1.061
_refine_ls_R_factor_all 0.0201
_refine_ls_R_factor_gt 0.0196
_refine_ls_shift/su_max 0.002
_refine_ls_shift/su_mean 0.000
_refine_ls_structure_factor_coef Fsqd
_refine_ls_weighting_details 'w=1/[\s^2^(Fo^2^)+(0.0204P)^2^+3.8004P] where P=(Fo^2^+2Fc^2^)/3'
_refine_ls_weighting_scheme calc
_refine_ls_wR_factor_gt 0.0483
_refine_ls_wR_factor_ref 0.0486
_reflns_Friedel_coverage 0.000
_reflns_number_gt 6498
_reflns_number_total 6633
_reflns_threshold_expression 'I > 2\s(I)'
_cod_data_source_file d4dt02611j2.cif
_cod_data_source_block Complex_7
_cod_depositor_comments 'Adding full bibliography for 7717241--7717247.cif.'
_cod_database_code 7717242
_shelx_shelxl_version_number 2018/3
_shelx_space_group_comment
;
The symmetry employed for this shelxl refinement is uniquely defined
by the following loop, which should always be used as a source of
symmetry information in preference to the above space-group names.
They are only intended as comments.
;
_olex2_refinement_description
;
1. Fixed Uiso
 At 1.2 times of:
  All C(H) groups, All C(H,H) groups, All C(H,H,H,H) groups
2. Others
 Fixed Sof: H39C(0.4) H39D(0.4) H39A(0.6) H39B(0.6) Cl1(0.4) Cl2(0.6)
3.a Secondary CH2 refined with riding coordinates:
 C20(H20A,H20B), C39(H39C,H39D), C39(H39A,H39B), C40(H40A,H40B)
3.b Aromatic/amide H refined with riding coordinates:
 C25(H25), C13(H13), C6(H6), C9(H9), C5(H5), C24(H24), C22(H22), C32(H32),
 C12(H12), C15(H15), C19(H19), C3(H3), C4(H4), C30(H30), C34(H34), C28(H28),
 C11(H11), C23(H23), C10(H10), C16(H16), C18(H18), C31(H31), C17(H17), C38(H38),
  C35(H35), C29(H29), C36(H36), C37(H37)
;
_olex2_submission_special_instructions 'No special instructions were received'

loop_
_space_group_symop_operation_xyz
'x, y, z'
'-x, -y, -z'

loop_
_atom_site_label
_atom_site_type_symbol
_atom_site_fract_x
_atom_site_fract_y
_atom_site_fract_z
_atom_site_U_iso_or_equiv
_atom_site_adp_type
_atom_site_occupancy
_atom_site_site_symmetry_order
_atom_site_calc_flag
_atom_site_refinement_flags_posn
_atom_site_refinement_flags_adp
_atom_site_refinement_flags_occupancy
_atom_site_disorder_assembly
_atom_site_disorder_group
Pt01 Pt 0.48473(2) 0.73070(2) 0.72475(2) 0.01391(4) Uani 1 1 d . . . . .
P1 P 0.66436(6) 0.73785(6) 0.66668(5) 0.01384(14) Uani 1 1 d . . . . .
P2 P 0.30085(6) 0.73348(6) 0.80215(5) 0.01439(14) Uani 1 1 d . . . . .
Cl04 Cl 0.45238(7) 0.71018(7) 0.57250(5) 0.02308(15) Uani 1 1 d . . . . .
Cl05 Cl 0.76706(8) 0.92388(8) 1.10269(6) 0.03057(17) Uani 1 1 d . . . . .
Cl06 Cl 1.32242(10) 0.64559(9) 0.35451(7) 0.0472(2) Uani 1 1 d . . . . .
Cl07 Cl 1.12791(10) 0.63999(10) 0.51099(10) 0.0591(3) Uani 1 1 d . . . . .
N009 N 0.5160(2) 0.7476(2) 0.85621(16) 0.0149(5) Uani 1 1 d . . . . .
O1 O 0.53357(18) 0.84519(18) 0.96576(14) 0.0204(4) Uani 1 1 d . . . . .
C26 C 0.2592(3) 0.7730(2) 0.9286(2) 0.0156(5) Uani 1 1 d . . . . .
C8 C 0.7231(3) 0.7383(2) 0.5349(2) 0.0156(5) Uani 1 1 d . . . . .
C21 C 0.3530(3) 0.7345(2) 0.9865(2) 0.0160(6) Uani 1 1 d . . . . .
C7 C 0.6357(2) 0.8806(2) 0.6989(2) 0.0148(5) Uani 1 1 d . . . . .
C27 C 0.2975(2) 0.5894(2) 0.8186(2) 0.0162(6) Uani 1 1 d . . . . .
C25 C 0.1370(3) 0.8374(2) 0.9695(2) 0.0190(6) Uani 1 1 d . . . . .
H25 H 0.073896 0.864004 0.930304 0.023 Uiso 1 1 calc R U . . .
C33 C 0.1744(3) 0.8447(3) 0.7354(2) 0.0169(6) Uani 1 1 d . . . . .
C13 C 0.6445(3) 0.8210(3) 0.4669(2) 0.0192(6) Uani 1 1 d . . . . .
H13 H 0.562240 0.874897 0.490238 0.023 Uiso 1 1 calc R U . . .
C1 C 0.5386(2) 0.8312(3) 0.8780(2) 0.0163(6) Uani 1 1 d . . . . .
C6 C 0.6725(3) 0.9588(3) 0.6305(2) 0.0174(6) Uani 1 1 d . . . . .
H6 H 0.714582 0.936596 0.566279 0.021 Uiso 1 1 calc R U . . .
C20 C 0.4871(2) 0.6711(2) 0.9431(2) 0.0169(6) Uani 1 1 d . . . . .
H20A H 0.538383 0.652855 0.994729 0.020 Uiso 1 1 calc R U . . .
H20B H 0.506154 0.593735 0.922510 0.020 Uiso 1 1 calc R U . . .
C2 C 0.5742(2) 0.9124(2) 0.7947(2) 0.0154(5) Uani 1 1 d . . . . .
C9 C 0.8422(3) 0.6575(3) 0.4998(2) 0.0214(6) Uani 1 1 d . . . . .
H9 H 0.895621 0.600525 0.545572 0.026 Uiso 1 1 calc R U . . .
C14 C 0.7894(2) 0.6236(2) 0.73294(19) 0.0150(5) Uani 1 1 d . . . . .
C5 C 0.6481(3) 1.0685(3) 0.6552(2) 0.0205(6) Uani 1 1 d . . . . .
H5 H 0.672667 1.121520 0.608119 0.025 Uiso 1 1 calc R U . . .
C24 C 0.1070(3) 0.8630(3) 1.0674(2) 0.0214(6) Uani 1 1 d . . . . .
H24 H 0.023609 0.907172 1.094748 0.026 Uiso 1 1 calc R U . . .
C22 C 0.3206(3) 0.7599(3) 1.0845(2) 0.0203(6) Uani 1 1 d . . . . .
H22 H 0.382926 0.732949 1.124589 0.024 Uiso 1 1 calc R U . . .
C32 C 0.2465(3) 0.5463(3) 0.9080(2) 0.0201(6) Uani 1 1 d . . . . .
H32 H 0.210009 0.593628 0.961805 0.024 Uiso 1 1 calc R U . . .
C12 C 0.6868(3) 0.8242(3) 0.3655(2) 0.0210(6) Uani 1 1 d . . . . .
H12 H 0.634360 0.882065 0.319358 0.025 Uiso 1 1 calc R U . . .
C15 C 0.7901(3) 0.5136(3) 0.7750(2) 0.0202(6) Uani 1 1 d . . . . .
H15 H 0.726971 0.497705 0.766829 0.024 Uiso 1 1 calc R U . . .
C19 C 0.8834(3) 0.6446(3) 0.7444(2) 0.0229(6) Uani 1 1 d . . . . .
H19 H 0.884368 0.718623 0.714975 0.027 Uiso 1 1 calc R U . . .
C3 C 0.5520(3) 1.0226(2) 0.8183(2) 0.0178(6) Uani 1 1 d . . . . .
H3 H 0.511680 1.044902 0.882869 0.021 Uiso 1 1 calc R U . . .
C4 C 0.5876(3) 1.1000(2) 0.7495(2) 0.0201(6) Uani 1 1 d . . . . .
H4 H 0.570562 1.175112 0.766866 0.024 Uiso 1 1 calc R U . . .
C30 C 0.2996(3) 0.3662(3) 0.8409(2) 0.0235(6) Uani 1 1 d . . . . .
H30 H 0.300714 0.290042 0.848489 0.028 Uiso 1 1 calc R U . . .
C34 C 0.1685(3) 0.9577(3) 0.7020(3) 0.0286(7) Uani 1 1 d . . . . .
H34 H 0.228644 0.974626 0.715013 0.034 Uiso 1 1 calc R U . . .
C28 C 0.3503(3) 0.5185(3) 0.7401(2) 0.0237(6) Uani 1 1 d . . . . .
H28 H 0.386963 0.545806 0.679032 0.028 Uiso 1 1 calc R U . . .
C11 C 0.8055(3) 0.7429(3) 0.3312(2) 0.0242(6) Uani 1 1 d . . . . .
H11 H 0.833714 0.744309 0.261484 0.029 Uiso 1 1 calc R U . . .
C23 C 0.1985(3) 0.8241(3) 1.1250(2) 0.0231(6) Uani 1 1 d . . . . .
H23 H 0.178068 0.841190 1.191999 0.028 Uiso 1 1 calc R U . . .
C10 C 0.8831(3) 0.6598(3) 0.3979(2) 0.0259(7) Uani 1 1 d . . . . .
H10 H 0.964385 0.604353 0.374054 0.031 Uiso 1 1 calc R U . . .
C16 C 0.8834(3) 0.4275(3) 0.8287(2) 0.0245(7) Uani 1 1 d . . . . .
H16 H 0.884245 0.352350 0.856718 0.029 Uiso 1 1 calc R U . . .
C39 C 0.7360(3) 0.9236(3) 0.9848(2) 0.0238(6) Uani 1 1 d . . . . .
H39C H 0.684427 0.882592 0.995587 0.029 Uiso 0.4 1 calc R U P A 2
H39D H 0.686469 1.008546 0.957250 0.029 Uiso 0.4 1 calc R U P A 2
H39A H 0.727379 0.998643 0.940546 0.029 Uiso 0.6 1 calc R U P B 1
H39B H 0.658991 0.918289 0.992356 0.029 Uiso 0.6 1 calc R U P B 1
C18 C 0.9759(3) 0.5581(3) 0.7987(2) 0.0269(7) Uani 1 1 d . . . . .
H18 H 1.039895 0.572837 0.806337 0.032 Uiso 1 1 calc R U . . .
C31 C 0.2484(3) 0.4348(3) 0.9193(2) 0.0235(6) Uani 1 1 d . . . . .
H31 H 0.214519 0.405631 0.981007 0.028 Uiso 1 1 calc R U . . .
C17 C 0.9745(3) 0.4502(3) 0.8417(2) 0.0222(6) Uani 1 1 d . . . . .
H17 H 1.036588 0.391771 0.880210 0.027 Uiso 1 1 calc R U . . .
C38 C 0.0883(3) 0.8205(3) 0.7140(3) 0.0392(9) Uani 1 1 d . . . . .
H38 H 0.091898 0.743159 0.735665 0.047 Uiso 1 1 calc R U . . .
C35 C 0.0745(3) 1.0465(3) 0.6495(3) 0.0302(7) Uani 1 1 d . . . . .
H35 H 0.070554 1.123855 0.627233 0.036 Uiso 1 1 calc R U . . .
C29 C 0.3493(3) 0.4090(3) 0.7508(2) 0.0269(7) Uani 1 1 d . . . . .
H29 H 0.382848 0.362752 0.696450 0.032 Uiso 1 1 calc R U . . .
C36 C -0.0122(3) 1.0223(3) 0.6298(2) 0.0293(7) Uani 1 1 d . . . . .
H36 H -0.077261 1.083262 0.595270 0.035 Uiso 1 1 calc R U . . .
C40 C 1.2866(3) 0.5895(4) 0.4786(3) 0.0385(8) Uani 1 1 d . . . . .
H40A H 1.329814 0.500034 0.486491 0.046 Uiso 1 1 calc R U . . .
H40B H 1.315318 0.616667 0.524167 0.046 Uiso 1 1 calc R U . . .
C37 C -0.0044(4) 0.9097(4) 0.6604(4) 0.0510(12) Uani 1 1 d . . . . .
H37 H -0.062840 0.892174 0.644841 0.061 Uiso 1 1 calc R U . . .
Cl1 Cl 0.8586(2) 0.8568(4) 0.8958(3) 0.0588(9) Uani 0.4 1 d . . P C 2
Cl2 Cl 0.86297(17) 0.79412(17) 0.93310(14) 0.0383(4) Uani 0.6 1 d . . P C 1

loop_
_atom_site_aniso_label
_atom_site_aniso_U_11
_atom_site_aniso_U_22
_atom_site_aniso_U_33
_atom_site_aniso_U_23
_atom_site_aniso_U_13
_atom_site_aniso_U_12
Pt01 0.01301(6) 0.01603(6) 0.01471(6) -0.00168(4) -0.00264(4) -0.00810(4)
P1 0.0126(3) 0.0147(3) 0.0146(3) -0.0014(3) -0.0022(3) -0.0067(3)
P2 0.0137(3) 0.0151(3) 0.0159(3) 0.0007(3) -0.0048(3) -0.0079(3)
Cl04 0.0264(4) 0.0311(4) 0.0184(3) -0.0024(3) -0.0046(3) -0.0180(3)
Cl05 0.0353(4) 0.0379(4) 0.0265(4) 0.0031(3) -0.0130(3) -0.0223(4)
Cl06 0.0612(6) 0.0423(5) 0.0386(5) -0.0045(4) 0.0025(4) -0.0287(5)
Cl07 0.0390(6) 0.0469(6) 0.0839(8) -0.0117(5) 0.0105(5) -0.0210(5)
N009 0.0149(11) 0.0184(11) 0.0117(11) -0.0008(9) -0.0039(9) -0.0076(10)
O1 0.0216(11) 0.0256(11) 0.0166(10) -0.0014(8) -0.0045(8) -0.0126(9)
C26 0.0192(14) 0.0125(13) 0.0172(13) 0.0002(10) -0.0030(11) -0.0095(11)
C8 0.0184(14) 0.0159(13) 0.0156(13) -0.0019(11) -0.0019(11) -0.0106(11)
C21 0.0194(14) 0.0142(13) 0.0165(13) 0.0021(11) -0.0042(11) -0.0104(11)
C7 0.0109(13) 0.0144(13) 0.0181(14) -0.0010(11) -0.0058(10) -0.0038(11)
C27 0.0136(13) 0.0144(13) 0.0216(14) 0.0023(11) -0.0083(11) -0.0067(11)
C25 0.0175(14) 0.0149(13) 0.0249(15) 0.0017(11) -0.0039(12) -0.0092(12)
C33 0.0149(14) 0.0188(14) 0.0150(13) 0.0000(11) -0.0033(11) -0.0066(11)
C13 0.0167(14) 0.0196(14) 0.0210(15) -0.0013(12) -0.0042(11) -0.0081(12)
C1 0.0104(13) 0.0201(14) 0.0163(14) -0.0023(11) -0.0038(10) -0.0047(11)
C6 0.0150(14) 0.0195(14) 0.0175(14) -0.0009(11) -0.0046(11) -0.0074(12)
C20 0.0157(14) 0.0179(14) 0.0171(14) 0.0019(11) -0.0051(11) -0.0084(11)
C2 0.0096(13) 0.0165(13) 0.0191(14) -0.0003(11) -0.0065(11) -0.0042(11)
C9 0.0210(15) 0.0172(14) 0.0200(15) 0.0007(11) -0.0055(12) -0.0046(12)
C14 0.0147(13) 0.0149(13) 0.0119(13) -0.0022(10) -0.0007(10) -0.0047(11)
C5 0.0208(15) 0.0186(14) 0.0249(15) 0.0051(12) -0.0092(12) -0.0119(12)
C24 0.0194(15) 0.0143(13) 0.0268(16) -0.0022(12) 0.0026(12) -0.0078(12)
C22 0.0238(15) 0.0239(15) 0.0175(14) 0.0000(12) -0.0044(12) -0.0147(13)
C32 0.0201(15) 0.0210(14) 0.0211(15) -0.0007(12) -0.0054(12) -0.0107(12)
C12 0.0221(15) 0.0221(15) 0.0194(14) 0.0024(12) -0.0089(12) -0.0103(13)
C15 0.0183(15) 0.0193(14) 0.0235(15) -0.0010(12) -0.0016(12) -0.0103(12)
C19 0.0223(16) 0.0167(14) 0.0311(17) 0.0030(12) -0.0114(13) -0.0094(12)
C3 0.0144(14) 0.0186(14) 0.0194(14) -0.0043(11) -0.0061(11) -0.0047(11)
C4 0.0213(15) 0.0135(13) 0.0277(16) -0.0026(12) -0.0109(12) -0.0067(12)
C30 0.0221(15) 0.0134(13) 0.0359(17) 0.0025(12) -0.0124(13) -0.0078(12)
C34 0.0319(18) 0.0217(15) 0.0389(19) 0.0040(14) -0.0190(15) -0.0149(14)
C28 0.0253(16) 0.0223(15) 0.0234(15) -0.0015(12) -0.0021(12) -0.0120(13)
C11 0.0284(17) 0.0246(15) 0.0169(14) -0.0022(12) -0.0036(12) -0.0103(13)
C23 0.0298(17) 0.0247(15) 0.0171(14) -0.0046(12) 0.0035(12) -0.0163(14)
C10 0.0231(16) 0.0211(15) 0.0210(15) -0.0049(12) 0.0007(12) -0.0016(13)
C16 0.0255(16) 0.0158(14) 0.0242(15) 0.0028(12) 0.0000(13) -0.0071(13)
C39 0.0235(16) 0.0267(16) 0.0244(15) -0.0020(13) -0.0062(13) -0.0133(13)
C18 0.0242(16) 0.0231(16) 0.0362(18) -0.0007(13) -0.0141(14) -0.0102(13)
C31 0.0222(15) 0.0223(15) 0.0284(16) 0.0066(13) -0.0107(13) -0.0132(13)
C17 0.0213(15) 0.0167(14) 0.0173(14) -0.0008(11) -0.0055(12) 0.0004(12)
C38 0.036(2) 0.0299(18) 0.061(2) 0.0222(17) -0.0312(18) -0.0236(16)
C35 0.0370(19) 0.0166(15) 0.0345(18) 0.0050(13) -0.0141(15) -0.0100(14)
C29 0.0285(17) 0.0210(15) 0.0312(17) -0.0071(13) -0.0037(14) -0.0102(13)
C36 0.0264(17) 0.0257(16) 0.0287(17) 0.0064(13) -0.0135(14) -0.0066(14)
C40 0.037(2) 0.045(2) 0.036(2) 0.0029(16) -0.0130(16) -0.0206(17)
C37 0.042(2) 0.044(2) 0.081(3) 0.026(2) -0.046(2) -0.0287(19)
Cl1 0.0232(13) 0.093(3) 0.070(2) -0.062(2) 0.0083(14) -0.0203(17)
Cl2 0.0364(9) 0.0372(9) 0.0361(9) -0.0133(7) 0.0041(7) -0.0136(8)

loop_
_atom_type_symbol
_atom_type_description
_atom_type_scat_dispersion_real
_atom_type_scat_dispersion_imag
_atom_type_scat_source
C C 0.0033 0.0016 'International Tables Vol C Tables 4.2.6.8 and 6.1.1.4'
H H 0.0000 0.0000 'International Tables Vol C Tables 4.2.6.8 and 6.1.1.4'
Cl Cl 0.1484 0.1585 'International Tables Vol C Tables 4.2.6.8 and 6.1.1.4'
N N 0.0061 0.0033 'International Tables Vol C Tables 4.2.6.8 and 6.1.1.4'
O O 0.0106 0.0060 'International Tables Vol C Tables 4.2.6.8 and 6.1.1.4'
P P 0.1023 0.0942 'International Tables Vol C Tables 4.2.6.8 and 6.1.1.4'
Pt Pt -1.7033 8.3905 'International Tables Vol C Tables 4.2.6.8 and 6.1.1.4'

loop_
_geom_angle_atom_site_label_1
_geom_angle_atom_site_label_2
_geom_angle_atom_site_label_3
_geom_angle
_geom_angle_site_symmetry_1
_geom_angle_site_symmetry_3
_geom_angle_publ_flag
P1 Pt01 P2 172.47(2) . . ?
P1 Pt01 Cl04 96.41(3) . . ?
P2 Pt01 Cl04 90.83(3) . . ?
N009 Pt01 P1 82.64(7) . . ?
N009 Pt01 P2 90.13(7) . . ?
N009 Pt01 Cl04 179.00(7) . . ?
C8 P1 Pt01 120.27(9) . . ?
C8 P1 C7 106.22(13) . . ?
C8 P1 C14 107.02(13) . . ?
C7 P1 Pt01 103.91(9) . . ?
C14 P1 Pt01 113.28(9) . . ?
C14 P1 C7 104.81(12) . . ?
C26 P2 Pt01 112.35(9) . . ?
C26 P2 C27 103.51(13) . . ?
C27 P2 Pt01 115.41(9) . . ?
C33 P2 Pt01 111.70(9) . . ?
C33 P2 C26 106.02(13) . . ?
C33 P2 C27 107.10(13) . . ?
C1 N009 Pt01 129.31(18) . . ?
C1 N009 C20 115.3(2) . . ?
C20 N009 Pt01 114.33(17) . . ?
C21 C26 P2 118.8(2) . . ?
C25 C26 P2 121.3(2) . . ?
C25 C26 C21 119.9(3) . . ?
C13 C8 P1 118.5(2) . . ?
C9 C8 P1 122.0(2) . . ?
C9 C8 C13 119.6(3) . . ?
C26 C21 C20 121.6(2) . . ?
C22 C21 C26 118.7(3) . . ?
C22 C21 C20 119.7(2) . . ?
C6 C7 P1 121.3(2) . . ?
C6 C7 C2 119.9(3) . . ?
C2 C7 P1 118.8(2) . . ?
C32 C27 P2 121.9(2) . . ?
C32 C27 C28 118.8(3) . . ?
C28 C27 P2 119.3(2) . . ?
C26 C25 H25 119.8 . . ?
C24 C25 C26 120.4(3) . . ?
C24 C25 H25 119.8 . . ?
C34 C33 P2 117.5(2) . . ?
C38 C33 P2 123.2(2) . . ?
C38 C33 C34 119.2(3) . . ?
C8 C13 H13 120.0 . . ?
C12 C13 C8 119.9(3) . . ?
C12 C13 H13 120.0 . . ?
N009 C1 C2 120.2(2) . . ?
O1 C1 N009 122.7(3) . . ?
O1 C1 C2 117.1(2) . . ?
C7 C6 H6 119.6 . . ?
C5 C6 C7 120.8(3) . . ?
C5 C6 H6 119.6 . . ?
N009 C20 C21 110.6(2) . . ?
N009 C20 H20A 109.5 . . ?
N009 C20 H20B 109.5 . . ?
C21 C20 H20A 109.5 . . ?
C21 C20 H20B 109.5 . . ?
H20A C20 H20B 108.1 . . ?
C7 C2 C1 124.8(2) . . ?
C3 C2 C7 118.3(3) . . ?
C3 C2 C1 116.7(2) . . ?
C8 C9 H9 120.0 . . ?
C10 C9 C8 120.1(3) . . ?
C10 C9 H9 120.0 . . ?
C15 C14 P1 119.5(2) . . ?
C19 C14 P1 121.1(2) . . ?
C19 C14 C15 119.4(3) . . ?
C6 C5 H5 120.3 . . ?
C6 C5 C4 119.4(3) . . ?
C4 C5 H5 120.3 . . ?
C25 C24 H24 120.0 . . ?
C23 C24 C25 120.1(3) . . ?
C23 C24 H24 120.0 . . ?
C21 C22 H22 119.4 . . ?
C21 C22 C23 121.3(3) . . ?
C23 C22 H22 119.4 . . ?
C27 C32 H32 119.7 . . ?
C31 C32 C27 120.6(3) . . ?
C31 C32 H32 119.7 . . ?
C13 C12 H12 120.0 . . ?
C13 C12 C11 120.0(3) . . ?
C11 C12 H12 120.0 . . ?
C14 C15 H15 120.1 . . ?
C16 C15 C14 119.7(3) . . ?
C16 C15 H15 120.1 . . ?
C14 C19 H19 119.8 . . ?
C18 C19 C14 120.4(3) . . ?
C18 C19 H19 119.8 . . ?
C2 C3 H3 119.4 . . ?
C4 C3 C2 121.2(3) . . ?
C4 C3 H3 119.4 . . ?
C5 C4 H4 119.8 . . ?
C3 C4 C5 120.3(3) . . ?
C3 C4 H4 119.8 . . ?
C31 C30 H30 120.1 . . ?
C31 C30 C29 119.8(3) . . ?
C29 C30 H30 120.1 . . ?
C33 C34 H34 119.9 . . ?
C33 C34 C35 120.3(3) . . ?
C35 C34 H34 119.9 . . ?
C27 C28 H28 119.8 . . ?
C29 C28 C27 120.4(3) . . ?
C29 C28 H28 119.8 . . ?
C12 C11 H11 119.8 . . ?
C10 C11 C12 120.3(3) . . ?
C10 C11 H11 119.8 . . ?
C24 C23 C22 119.8(3) . . ?
C24 C23 H23 120.1 . . ?
C22 C23 H23 120.1 . . ?
C9 C10 H10 120.0 . . ?
C11 C10 C9 120.0(3) . . ?
C11 C10 H10 120.0 . . ?
C15 C16 H16 119.7 . . ?
C17 C16 C15 120.5(3) . . ?
C17 C16 H16 119.7 . . ?
Cl05 C39 H39C 107.9 . . ?
Cl05 C39 H39D 107.9 . . ?
Cl05 C39 H39A 110.3 . . ?
Cl05 C39 H39B 110.3 . . ?
Cl05 C39 Cl2 106.88(17) . . ?
H39C C39 H39D 107.2 . . ?
H39A C39 H39B 108.6 . . ?
Cl1 C39 Cl05 117.7(2) . . ?
Cl1 C39 H39C 107.9 . . ?
Cl1 C39 H39D 107.9 . . ?
Cl2 C39 H39A 110.3 . . ?
Cl2 C39 H39B 110.3 . . ?
C19 C18 H18 120.1 . . ?
C17 C18 C19 119.9(3) . . ?
C17 C18 H18 120.1 . . ?
C32 C31 H31 120.0 . . ?
C30 C31 C32 120.1(3) . . ?
C30 C31 H31 120.0 . . ?
C16 C17 C18 120.1(3) . . ?
C16 C17 H17 119.9 . . ?
C18 C17 H17 119.9 . . ?
C33 C38 H38 120.1 . . ?
C33 C38 C37 119.8(3) . . ?
C37 C38 H38 120.1 . . ?
C34 C35 H35 119.9 . . ?
C36 C35 C34 120.2(3) . . ?
C36 C35 H35 119.9 . . ?
C30 C29 H29 119.8 . . ?
C28 C29 C30 120.3(3) . . ?
C28 C29 H29 119.8 . . ?
C35 C36 H36 120.2 . . ?
C37 C36 C35 119.5(3) . . ?
C37 C36 H36 120.2 . . ?
Cl06 C40 H40A 109.4 . . ?
Cl06 C40 H40B 109.4 . . ?
Cl07 C40 Cl06 111.1(2) . . ?
Cl07 C40 H40A 109.4 . . ?
Cl07 C40 H40B 109.4 . . ?
H40A C40 H40B 108.0 . . ?
C38 C37 H37 119.5 . . ?
C36 C37 C38 120.9(3) . . ?
C36 C37 H37 119.5 . . ?

loop_
_geom_bond_atom_site_label_1
_geom_bond_atom_site_label_2
_geom_bond_distance
_geom_bond_site_symmetry_2
_geom_bond_publ_flag
Pt01 P1 2.2701(7) . ?
Pt01 P2 2.3138(7) . ?
Pt01 Cl04 2.3341(7) . ?
Pt01 N009 2.030(2) . ?
P1 C8 1.808(3) . ?
P1 C7 1.818(3) . ?
P1 C14 1.815(3) . ?
P2 C26 1.821(3) . ?
P2 C27 1.829(3) . ?
P2 C33 1.820(3) . ?
Cl05 C39 1.769(3) . ?
Cl06 C40 1.760(4) . ?
Cl07 C40 1.758(4) . ?
N009 C1 1.341(4) . ?
N009 C20 1.475(3) . ?
O1 C1 1.253(3) . ?
C26 C21 1.409(4) . ?
C26 C25 1.395(4) . ?
C8 C13 1.400(4) . ?
C8 C9 1.390(4) . ?
C21 C20 1.514(4) . ?
C21 C22 1.389(4) . ?
C7 C6 1.398(4) . ?
C7 C2 1.410(4) . ?
C27 C32 1.393(4) . ?
C27 C28 1.400(4) . ?
C25 H25 0.9500 . ?
C25 C24 1.389(4) . ?
C33 C34 1.387(4) . ?
C33 C38 1.377(4) . ?
C13 H13 0.9500 . ?
C13 C12 1.384(4) . ?
C1 C2 1.520(4) . ?
C6 H6 0.9500 . ?
C6 C5 1.386(4) . ?
C20 H20A 0.9900 . ?
C20 H20B 0.9900 . ?
C2 C3 1.395(4) . ?
C9 H9 0.9500 . ?
C9 C10 1.387(4) . ?
C14 C15 1.397(4) . ?
C14 C19 1.391(4) . ?
C5 H5 0.9500 . ?
C5 C4 1.388(4) . ?
C24 H24 0.9500 . ?
C24 C23 1.383(4) . ?
C22 H22 0.9500 . ?
C22 C23 1.391(4) . ?
C32 H32 0.9500 . ?
C32 C31 1.390(4) . ?
C12 H12 0.9500 . ?
C12 C11 1.386(4) . ?
C15 H15 0.9500 . ?
C15 C16 1.390(4) . ?
C19 H19 0.9500 . ?
C19 C18 1.390(4) . ?
C3 H3 0.9500 . ?
C3 C4 1.387(4) . ?
C4 H4 0.9500 . ?
C30 H30 0.9500 . ?
C30 C31 1.384(5) . ?
C30 C29 1.389(5) . ?
C34 H34 0.9500 . ?
C34 C35 1.394(4) . ?
C28 H28 0.9500 . ?
C28 C29 1.382(4) . ?
C11 H11 0.9500 . ?
C11 C10 1.383(4) . ?
C23 H23 0.9500 . ?
C10 H10 0.9500 . ?
C16 H16 0.9500 . ?
C16 C17 1.377(5) . ?
C39 H39C 0.9900 . ?
C39 H39D 0.9900 . ?
C39 H39A 0.9900 . ?
C39 H39B 0.9900 . ?
C39 Cl1 1.715(4) . ?
C39 Cl2 1.795(4) . ?
C18 H18 0.9500 . ?
C18 C17 1.385(4) . ?
C31 H31 0.9500 . ?
C17 H17 0.9500 . ?
C38 H38 0.9500 . ?
C38 C37 1.395(5) . ?
C35 H35 0.9500 . ?
C35 C36 1.372(5) . ?
C29 H29 0.9500 . ?
C36 H36 0.9500 . ?
C36 C37 1.370(5) . ?
C40 H40A 0.9900 . ?
C40 H40B 0.9900 . ?
C37 H37 0.9500 . ?

loop_
_geom_torsion_atom_site_label_1
_geom_torsion_atom_site_label_2
_geom_torsion_atom_site_label_3
_geom_torsion_atom_site_label_4
_geom_torsion
_geom_torsion_site_symmetry_1
_geom_torsion_site_symmetry_2
_geom_torsion_site_symmetry_3
_geom_torsion_site_symmetry_4
_geom_torsion_publ_flag
Pt01 P1 C8 C13 50.1(2) . . . . ?
Pt01 P1 C8 C9 -128.3(2) . . . . ?
Pt01 P1 C7 C6 -135.4(2) . . . . ?
Pt01 P1 C7 C2 44.0(2) . . . . ?
Pt01 P1 C14 C15 29.6(2) . . . . ?
Pt01 P1 C14 C19 -149.0(2) . . . . ?
Pt01 P2 C26 C21 -34.4(2) . . . . ?
Pt01 P2 C26 C25 147.3(2) . . . . ?
Pt01 P2 C27 C32 135.3(2) . . . . ?
Pt01 P2 C27 C28 -43.1(2) . . . . ?
Pt01 P2 C33 C34 -44.0(3) . . . . ?
Pt01 P2 C33 C38 133.7(3) . . . . ?
Pt01 N009 C1 O1 166.2(2) . . . . ?
Pt01 N009 C1 C2 -15.0(4) . . . . ?
Pt01 N009 C20 C21 -86.2(2) . . . . ?
P1 C8 C13 C12 179.6(2) . . . . ?
P1 C8 C9 C10 179.2(2) . . . . ?
P1 C7 C6 C5 178.8(2) . . . . ?
P1 C7 C2 C1 5.6(4) . . . . ?
P1 C7 C2 C3 -179.58(19) . . . . ?
P1 C14 C15 C16 -177.8(2) . . . . ?
P1 C14 C19 C18 177.4(2) . . . . ?
P2 C26 C21 C20 5.5(3) . . . . ?
P2 C26 C21 C22 -177.0(2) . . . . ?
P2 C26 C25 C24 177.7(2) . . . . ?
P2 C27 C32 C31 -178.1(2) . . . . ?
P2 C27 C28 C29 179.7(2) . . . . ?
P2 C33 C34 C35 179.3(3) . . . . ?
P2 C33 C38 C37 -178.5(3) . . . . ?
N009 C1 C2 C7 -28.3(4) . . . . ?
N009 C1 C2 C3 156.7(2) . . . . ?
O1 C1 C2 C7 150.5(3) . . . . ?
O1 C1 C2 C3 -24.4(4) . . . . ?
C26 P2 C27 C32 12.2(3) . . . . ?
C26 P2 C27 C28 -166.3(2) . . . . ?
C26 P2 C33 C34 78.7(3) . . . . ?
C26 P2 C33 C38 -103.6(3) . . . . ?
C26 C21 C20 N009 58.1(3) . . . . ?
C26 C21 C22 C23 -1.3(4) . . . . ?
C26 C25 C24 C23 -0.2(4) . . . . ?
C8 P1 C7 C6 -7.6(3) . . . . ?
C8 P1 C7 C2 171.8(2) . . . . ?
C8 P1 C14 C15 -105.2(2) . . . . ?
C8 P1 C14 C19 76.1(3) . . . . ?
C8 C13 C12 C11 2.1(4) . . . . ?
C8 C9 C10 C11 0.2(5) . . . . ?
C21 C26 C25 C24 -0.6(4) . . . . ?
C21 C22 C23 C24 0.5(4) . . . . ?
C7 P1 C8 C13 -67.2(2) . . . . ?
C7 P1 C8 C9 114.3(2) . . . . ?
C7 P1 C14 C15 142.2(2) . . . . ?
C7 P1 C14 C19 -36.4(3) . . . . ?
C7 C6 C5 C4 0.6(4) . . . . ?
C7 C2 C3 C4 0.9(4) . . . . ?
C27 P2 C26 C21 90.7(2) . . . . ?
C27 P2 C26 C25 -87.6(2) . . . . ?
C27 P2 C33 C34 -171.3(2) . . . . ?
C27 P2 C33 C38 6.4(3) . . . . ?
C27 C32 C31 C30 -1.0(4) . . . . ?
C27 C28 C29 C30 -2.1(5) . . . . ?
C25 C26 C21 C20 -176.2(2) . . . . ?
C25 C26 C21 C22 1.3(4) . . . . ?
C25 C24 C23 C22 0.3(4) . . . . ?
C33 P2 C26 C21 -156.7(2) . . . . ?
C33 P2 C26 C25 25.0(3) . . . . ?
C33 P2 C27 C32 -99.6(2) . . . . ?
C33 P2 C27 C28 82.0(2) . . . . ?
C33 C34 C35 C36 -0.5(5) . . . . ?
C33 C38 C37 C36 -1.0(7) . . . . ?
C13 C8 C9 C10 0.7(4) . . . . ?
C13 C12 C11 C10 -1.2(5) . . . . ?
C1 N009 C20 C21 83.0(3) . . . . ?
C1 C2 C3 C4 176.2(2) . . . . ?
C6 C7 C2 C1 -175.0(2) . . . . ?
C6 C7 C2 C3 -0.2(4) . . . . ?
C6 C5 C4 C3 0.1(4) . . . . ?
C20 N009 C1 O1 -1.1(4) . . . . ?
C20 N009 C1 C2 177.7(2) . . . . ?
C20 C21 C22 C23 176.3(3) . . . . ?
C2 C7 C6 C5 -0.6(4) . . . . ?
C2 C3 C4 C5 -0.9(4) . . . . ?
C9 C8 C13 C12 -1.9(4) . . . . ?
C14 P1 C8 C13 -178.8(2) . . . . ?
C14 P1 C8 C9 2.7(3) . . . . ?
C14 P1 C7 C6 105.5(2) . . . . ?
C14 P1 C7 C2 -75.1(2) . . . . ?
C14 C15 C16 C17 0.6(4) . . . . ?
C14 C19 C18 C17 0.0(5) . . . . ?
C22 C21 C20 N009 -119.4(3) . . . . ?
C32 C27 C28 C29 1.3(4) . . . . ?
C12 C11 C10 C9 0.0(5) . . . . ?
C15 C14 C19 C18 -1.2(4) . . . . ?
C15 C16 C17 C18 -1.9(5) . . . . ?
C19 C14 C15 C16 0.9(4) . . . . ?
C19 C18 C17 C16 1.5(5) . . . . ?
C34 C33 C38 C37 -0.8(6) . . . . ?
C34 C35 C36 C37 -1.3(6) . . . . ?
C28 C27 C32 C31 0.3(4) . . . . ?
C31 C30 C29 C28 1.4(5) . . . . ?
C38 C33 C34 C35 1.5(5) . . . . ?
C35 C36 C37 C38 2.1(7) . . . . ?
C29 C30 C31 C32 0.2(4) . . . . ?
